data_4303693
loop_
_publ_author_name
'Yuee Feng'
'Joel Aponte'
'Paul J. Houseworth'
'Paul D. Boyle'
'Elon A. Ison'

_publ_section_title
;
Synthesis of Oxorhenium(V) Complexes with Diamido Amine Ancillary Ligands
and Their Role in Oxygen Atom Transfer Catalysis
;
_journal_name_full 'Inorganic Chemistry'
_journal_page_first 11058
_journal_page_last 11066
_journal_paper_doi 10.1021/ic901434u
_journal_volume 48
_journal_year 2009
_chemical_formula_sum 'C17 H14 F10 I0.0784 N3 O3.6864 Re0.9216'
_chemical_formula_weight 690.90
_chemical_name_systematic
; 
 ? 
;
_space_group_IT_number 9
_symmetry_cell_setting monoclinic
_symmetry_space_group_name_Hall 'C -2yc'
_symmetry_space_group_name_H-M 'C 1 c 1'
_atom_sites_solution_hydrogens geom
_atom_sites_solution_primary direct
_atom_sites_solution_secondary difmap
_audit_creation_method SHELXL-97
_cell_angle_alpha 90.00
_cell_angle_beta 106.8155(11)
_cell_angle_gamma 90.00
_cell_formula_units_Z 4
_cell_length_a 22.5189(5)
_cell_length_b 7.4115(2)
_cell_length_c 12.6984(3)
_cell_measurement_reflns_used 9980
_cell_measurement_temperature 110
_cell_measurement_theta_max 32.16
_cell_measurement_theta_min 2.91
_cell_volume 2028.73(9)
_computing_cell_refinement SAINT
_computing_data_collection Apex2
_computing_data_reduction SAINT
_computing_molecular_graphics NRCVAX
_computing_publication_material cif2tables.py
_computing_structure_refinement XL
_computing_structure_solution SIR92
_diffrn_ambient_temperature 110
_diffrn_measured_fraction_theta_full 0.998
_diffrn_measured_fraction_theta_max 0.955
_diffrn_measurement_device_type 'Bruker-Nonius Kappa Axis X8 Apex2'
_diffrn_measurement_method 'omega and phi scans'
_diffrn_radiation_monochromator graphite
_diffrn_radiation_source 'fine-focus sealed tube'
_diffrn_radiation_type MoK\a
_diffrn_radiation_wavelength 0.71073
_diffrn_reflns_av_R_equivalents 0.0370
_diffrn_reflns_av_sigmaI/netI 0.0541
_diffrn_reflns_limit_h_max 35
_diffrn_reflns_limit_h_min -35
_diffrn_reflns_limit_k_max 11
_diffrn_reflns_limit_k_min -11
_diffrn_reflns_limit_l_max 17
_diffrn_reflns_limit_l_min -20
_diffrn_reflns_number 37559
_diffrn_reflns_theta_full 33.85
_diffrn_reflns_theta_max 35.27
_diffrn_reflns_theta_min 1.89
_exptl_absorpt_coefficient_mu 5.768
_exptl_absorpt_correction_T_max 0.8931
_exptl_absorpt_correction_T_min 0.4398
_exptl_absorpt_correction_type multi-scan
_exptl_absorpt_process_details SADABS
_exptl_crystal_colour pink
_exptl_crystal_density_diffrn 2.262
_exptl_crystal_density_method 'not measured'
_exptl_crystal_description prism
_exptl_crystal_F_000 1319.8
_exptl_crystal_size_max 0.17
_exptl_crystal_size_mid 0.05
_exptl_crystal_size_min 0.02
_refine_diff_density_max 1.096
_refine_diff_density_min -1.463
_refine_diff_density_rms 0.203
_refine_ls_abs_structure_details 'Flack H D (1983), Acta Cryst. A39, 876-881'
_refine_ls_abs_structure_Flack 0.011(7)
_refine_ls_extinction_method none
_refine_ls_goodness_of_fit_ref 1.085
_refine_ls_hydrogen_treatment constr
_refine_ls_matrix_type full
_refine_ls_number_parameters 326
_refine_ls_number_reflns 7723
_refine_ls_number_restraints 0
_refine_ls_restrained_S_all 1.085
_refine_ls_R_factor_all 0.0407
_refine_ls_R_factor_gt 0.0311
_refine_ls_shift/su_max 0.002
_refine_ls_shift/su_mean 0.000
_refine_ls_structure_factor_coef Fsqd
_refine_ls_weighting_details 'calc w=1/[\s^2^(Fo^2^)+(0.0402P)^2^+0.0000P] where P=(Fo^2^+2Fc^2^)/3'
_refine_ls_weighting_scheme calc
_refine_ls_wR_factor_gt 0.0625
_refine_ls_wR_factor_ref 0.0807
_reflns_number_gt 6768
_reflns_number_total 7723
_reflns_threshold_expression >2sigma(I)
_cod_data_source_file ic901434u_si_001_3.cif
_cod_data_source_block x09120
_cod_original_sg_symbol_H-M 'C c'
_cod_database_code 4303693

loop_
_symmetry_equiv_pos_as_xyz
'x, y, z'
'x, -y, z+1/2'
'x+1/2, y+1/2, z'
'x+1/2, -y+1/2, z+1/2'

loop_
_atom_site_label
_atom_site_type_symbol
_atom_site_fract_x
_atom_site_fract_y
_atom_site_fract_z
_atom_site_U_iso_or_equiv
_atom_site_adp_type
_atom_site_occupancy
_atom_site_symmetry_multiplicity
_atom_site_calc_flag
_atom_site_refinement_flags
_atom_site_disorder_assembly
_atom_site_disorder_group
Re1 Re 0.9439 0.425373(18) 0.0763 0.01586(5) Uani 0.9216(14) 1 d P A 1
O1 O 0.8788(2) 0.4455(6) 0.1226(4) 0.0335(10) Uani 0.9216(14) 1 d P A 1
O2 O 0.9445(3) 0.5952(5) -0.0126(4) 0.0362(11) Uani 0.9216(14) 1 d P A 1
O3 O 1.0087(2) 0.4411(5) 0.1898(4) 0.0319(10) Uani 0.9216(14) 1 d P A 1
O4 O 0.94329(19) 0.2172(5) 0.0141(3) 0.0273(8) Uani 0.9216(14) 1 d P A 1
I1' I 0.9426(7) 0.5766(4) 0.0810(13) 0.0253(15) Uani 0.0784(14) 1 d P A 2
N1 N 0.8424(2) 0.3039(5) -0.2286(3) 0.0219(8) Uani 1 1 d . . .
H1 H 0.8402 0.3996 -0.2758 0.026 Uiso 1 1 d R . .
N2 N 0.9430(3) 0.0780(5) -0.2345(4) 0.0228(9) Uani 1 1 d . . .
H2 H 0.9429 0.1788 -0.1910 0.027 Uiso 1 1 calc R . .
N3 N 1.0437(2) 0.3024(5) -0.1255(3) 0.0214(8) Uani 1 1 d . . .
H3 H 1.0454 0.3997 -0.1695 0.026 Uiso 1 1 d R . .
C1 C 0.8067(2) 0.3473(6) -0.1606(4) 0.0205(9) Uani 1 1 d . . .
C2 C 0.7870(2) 0.5239(7) -0.1530(4) 0.0215(9) Uani 1 1 d . . .
C3 C 0.7552(3) 0.5776(6) -0.0801(5) 0.0246(10) Uani 1 1 d . . .
C4 C 0.7410(3) 0.4530(9) -0.0109(5) 0.0244(13) Uani 1 1 d . . .
C5 C 0.7588(4) 0.2743(10) -0.0202(6) 0.0235(16) Uani 1 1 d . . .
C6 C 0.7920(2) 0.2259(6) -0.0868(4) 0.0211(9) Uani 1 1 d . . .
C7 C 0.8281(3) 0.1396(7) -0.2963(4) 0.0263(10) Uani 1 1 d . . .
H7A H 0.7924 0.1617 -0.3619 0.032 Uiso 1 1 calc R . .
H7B H 0.8172 0.0401 -0.2534 0.032 Uiso 1 1 calc R . .
C8 C 0.8849(3) 0.0883(7) -0.3317(4) 0.0286(11) Uani 1 1 d . . .
H8A H 0.8777 -0.0302 -0.3693 0.034 Uiso 1 1 calc R . .
H8B H 0.8911 0.1787 -0.3849 0.034 Uiso 1 1 calc R . .
C9 C 0.9429(3) -0.0837(6) -0.1651(6) 0.0272(12) Uani 1 1 d . . .
H9A H 0.9436 -0.1931 -0.2080 0.041 Uiso 1 1 calc R . .
H9B H 0.9054 -0.0832 -0.1407 0.041 Uiso 1 1 calc R . .
H9C H 0.9796 -0.0812 -0.1008 0.041 Uiso 1 1 calc R . .
C10 C 1.0004(3) 0.0896(7) -0.2726(5) 0.0273(11) Uani 1 1 d . . .
H10A H 0.9937 0.1807 -0.3319 0.033 Uiso 1 1 calc R . .
H10B H 1.0073 -0.0284 -0.3036 0.033 Uiso 1 1 calc R . .
C11 C 1.0577(3) 0.1398(7) -0.1807(4) 0.0264(10) Uani 1 1 d . . .
H11A H 1.0695 0.0393 -0.1274 0.032 Uiso 1 1 calc R . .
H11B H 1.0928 0.1640 -0.2111 0.032 Uiso 1 1 calc R . .
C12 C 1.0799(2) 0.3422(6) -0.0204(4) 0.0212(9) Uani 1 1 d . . .
C13 C 1.0997(2) 0.5179(7) 0.0100(4) 0.0213(9) Uani 1 1 d . . .
C14 C 1.1312(3) 0.5683(6) 0.1163(5) 0.0245(10) Uani 1 1 d . . .
C15 C 1.1461(3) 0.4404(8) 0.1981(5) 0.0236(13) Uani 1 1 d . . .
C16 C 1.1279(4) 0.2648(9) 0.1676(6) 0.0252(17) Uani 1 1 d . . .
C17 C 1.0949(2) 0.2170(6) 0.0662(4) 0.0203(9) Uani 1 1 d . . .
F2 F 0.80084(16) 0.6502(4) -0.2192(2) 0.0295(7) Uani 1 1 d . . .
F3 F 0.73847(17) 0.7496(4) -0.0751(3) 0.0345(7) Uani 1 1 d . . .
F4 F 0.71157(16) 0.5055(5) 0.0618(3) 0.0323(7) Uani 1 1 d . . .
F5 F 0.74748(16) 0.1537(4) 0.0532(3) 0.0316(7) Uani 1 1 d . . .
F6 F 0.81240(16) 0.0536(4) -0.0813(3) 0.0265(7) Uani 1 1 d . . .
F13 F 1.08560(16) 0.6486(4) -0.0680(3) 0.0293(7) Uani 1 1 d . . .
F14 F 1.14634(15) 0.7404(4) 0.1410(3) 0.0302(7) Uani 1 1 d . . .
F15 F 1.17433(16) 0.4860(5) 0.3012(3) 0.0326(7) Uani 1 1 d . . .
F16 F 1.13981(16) 0.1385(5) 0.2510(3) 0.0322(7) Uani 1 1 d . . .
F17 F 1.07459(16) 0.0453(4) 0.0487(3) 0.0262(6) Uani 1 1 d . . .

loop_
_atom_site_aniso_label
_atom_site_aniso_U_11
_atom_site_aniso_U_22
_atom_site_aniso_U_33
_atom_site_aniso_U_23
_atom_site_aniso_U_13
_atom_site_aniso_U_12
Re1 0.01677(8) 0.01497(7) 0.01605(6) -0.00167(13) 0.00508(5) 0.00009(14)
O1 0.019(2) 0.052(3) 0.030(2) -0.0143(18) 0.0071(17) 0.0003(18)
O2 0.046(3) 0.029(2) 0.035(2) 0.0131(17) 0.014(2) 0.0026(19)
O3 0.019(2) 0.048(3) 0.027(2) -0.0115(17) 0.0047(17) 0.0006(17)
O4 0.026(2) 0.0201(18) 0.035(2) -0.0128(16) 0.0079(16) -0.0002(16)
I1' 0.022(2) 0.0119(14) 0.040(3) 0.009(2) 0.0065(17) 0.000(2)
N1 0.026(2) 0.0202(19) 0.0190(17) -0.0007(14) 0.0058(16) 0.0010(16)
N2 0.029(2) 0.016(2) 0.023(2) -0.0021(15) 0.008(2) 0.0010(16)
N3 0.026(2) 0.0171(18) 0.0218(17) 0.0019(14) 0.0081(16) 0.0021(16)
C1 0.020(2) 0.015(2) 0.024(2) -0.0009(16) 0.0041(18) -0.0016(17)
C2 0.023(3) 0.0157(19) 0.025(2) 0.0034(17) 0.0057(19) -0.0021(18)
C3 0.024(3) 0.020(2) 0.028(2) 0.0005(17) 0.004(2) 0.0030(18)
C4 0.018(3) 0.030(3) 0.024(3) 0.004(2) 0.004(2) 0.001(2)
C5 0.021(4) 0.025(3) 0.030(4) 0.009(3) 0.015(3) 0.001(3)
C6 0.021(2) 0.015(2) 0.025(2) 0.0024(16) 0.0049(17) -0.0012(17)
C7 0.029(3) 0.024(2) 0.024(2) -0.0040(19) 0.004(2) -0.001(2)
C8 0.038(3) 0.024(3) 0.022(2) -0.0006(17) 0.007(2) 0.002(2)
C9 0.034(3) 0.020(3) 0.027(3) 0.0025(19) 0.008(3) 0.001(2)
C10 0.034(3) 0.023(3) 0.029(2) -0.0013(17) 0.016(2) -0.001(2)
C11 0.031(3) 0.021(2) 0.029(2) -0.0053(19) 0.013(2) -0.001(2)
C12 0.020(2) 0.017(2) 0.028(2) -0.0011(17) 0.0087(19) 0.0010(17)
C13 0.024(3) 0.017(2) 0.026(2) 0.0030(17) 0.0115(19) 0.0025(18)
C14 0.024(3) 0.016(2) 0.037(3) -0.0013(18) 0.013(2) -0.0002(18)
C15 0.019(3) 0.027(3) 0.021(3) -0.003(2) 0.001(2) -0.0023(19)
C16 0.024(4) 0.012(3) 0.031(4) 0.005(2) -0.006(3) -0.003(3)
C17 0.022(2) 0.0127(18) 0.027(2) 0.0018(16) 0.0080(18) 0.0017(17)
F2 0.0401(19) 0.0186(14) 0.0323(15) 0.0058(12) 0.0144(14) -0.0001(13)
F3 0.043(2) 0.0201(15) 0.0447(19) 0.0020(13) 0.0197(16) 0.0071(13)
F4 0.036(2) 0.0271(16) 0.0417(18) 0.0042(14) 0.0235(15) 0.0057(14)
F5 0.0351(19) 0.0263(16) 0.0387(17) 0.0103(13) 0.0194(14) 0.0024(14)
F6 0.0276(17) 0.0208(14) 0.0318(16) 0.0031(11) 0.0097(14) 0.0040(11)
F13 0.0375(19) 0.0177(14) 0.0319(15) 0.0071(12) 0.0088(14) 0.0005(13)
F14 0.0359(18) 0.0199(15) 0.0342(16) -0.0036(12) 0.0091(14) -0.0050(13)
F15 0.0307(19) 0.0261(16) 0.0325(16) -0.0022(13) -0.0043(13) -0.0029(14)
F16 0.0345(19) 0.0265(15) 0.0292(15) 0.0075(13) -0.0007(13) -0.0013(14)
F17 0.0280(17) 0.0179(14) 0.0306(15) 0.0010(11) 0.0049(13) -0.0025(11)

loop_
_atom_type_symbol
_atom_type_description
_atom_type_scat_dispersion_real
_atom_type_scat_dispersion_imag
_atom_type_scat_source
C C 0.0033 0.0016 'International Tables Vol C Tables 4.2.6.8 and 6.1.1.4'
H H 0.0000 0.0000 'International Tables Vol C Tables 4.2.6.8 and 6.1.1.4'
F F 0.0171 0.0103 'International Tables Vol C Tables 4.2.6.8 and 6.1.1.4'
I I -0.4742 1.8119 'International Tables Vol C Tables 4.2.6.8 and 6.1.1.4'
N N 0.0061 0.0033 'International Tables Vol C Tables 4.2.6.8 and 6.1.1.4'
O O 0.0106 0.0060 'International Tables Vol C Tables 4.2.6.8 and 6.1.1.4'
Re Re -1.0185 7.2310 'International Tables Vol C Tables 4.2.6.8 and 6.1.1.4'

loop_
_geom_angle_atom_site_label_1
_geom_angle_atom_site_label_2
_geom_angle_atom_site_label_3
_geom_angle
_geom_angle_site_symmetry_1
_geom_angle_site_symmetry_3
_geom_angle_publ_flag
O2 Re1 O4 111.0(2) . . ?
O2 Re1 O3 109.7(2) . . ?
O4 Re1 O3 109.49(19) . . ?
O2 Re1 O1 109.4(2) . . ?
O4 Re1 O1 109.55(19) . . ?
O3 Re1 O1 107.6(2) . . ?
C1 N1 C7 119.4(4) . . ?
C1 N1 H1 107.2 . . ?
C7 N1 H1 107.2 . . ?
C9 N2 C10 112.5(4) . . ?
C9 N2 C8 112.0(4) . . ?
C10 N2 C8 110.7(5) . . ?
C9 N2 H2 107.1 . . ?
C10 N2 H2 107.1 . . ?
C8 N2 H2 107.1 . . ?
C12 N3 C11 119.2(4) . . ?
C12 N3 H3 107.6 . . ?
C11 N3 H3 107.5 . . ?
N1 C1 C2 121.2(4) . . ?
N1 C1 C6 124.1(4) . . ?
C2 C1 C6 114.4(4) . . ?
F2 C2 C3 118.3(4) . . ?
F2 C2 C1 118.0(4) . . ?
C3 C2 C1 123.7(4) . . ?
F3 C3 C4 119.2(5) . . ?
F3 C3 C2 121.0(5) . . ?
C4 C3 C2 119.7(5) . . ?
F4 C4 C3 119.9(5) . . ?
F4 C4 C5 123.0(5) . . ?
C3 C4 C5 117.1(6) . . ?
C6 C5 F5 120.5(6) . . ?
C6 C5 C4 122.5(6) . . ?
F5 C5 C4 116.5(6) . . ?
C5 C6 F6 117.8(5) . . ?
C5 C6 C1 122.3(5) . . ?
F6 C6 C1 119.8(4) . . ?
N1 C7 C8 108.6(4) . . ?
N1 C7 H7A 110.0 . . ?
C8 C7 H7A 110.0 . . ?
N1 C7 H7B 110.0 . . ?
C8 C7 H7B 110.0 . . ?
H7A C7 H7B 108.3 . . ?
N2 C8 C7 111.8(4) . . ?
N2 C8 H8A 109.2 . . ?
C7 C8 H8A 109.2 . . ?
N2 C8 H8B 109.2 . . ?
C7 C8 H8B 109.2 . . ?
H8A C8 H8B 107.9 . . ?
N2 C9 H9A 109.5 . . ?
N2 C9 H9B 109.5 . . ?
H9A C9 H9B 109.5 . . ?
N2 C9 H9C 109.5 . . ?
H9A C9 H9C 109.5 . . ?
H9B C9 H9C 109.5 . . ?
N2 C10 C11 112.7(4) . . ?
N2 C10 H10A 109.0 . . ?
C11 C10 H10A 109.0 . . ?
N2 C10 H10B 109.0 . . ?
C11 C10 H10B 109.0 . . ?
H10A C10 H10B 107.8 . . ?
N3 C11 C10 108.4(4) . . ?
N3 C11 H11A 110.0 . . ?
C10 C11 H11A 110.0 . . ?
N3 C11 H11B 110.0 . . ?
C10 C11 H11B 110.0 . . ?
H11A C11 H11B 108.4 . . ?
N3 C12 C13 121.3(4) . . ?
N3 C12 C17 123.9(4) . . ?
C13 C12 C17 114.5(4) . . ?
F13 C13 C14 117.8(4) . . ?
F13 C13 C12 118.4(4) . . ?
C14 C13 C12 123.8(4) . . ?
F14 C14 C15 119.5(5) . . ?
F14 C14 C13 120.8(5) . . ?
C15 C14 C13 119.7(5) . . ?
F15 C15 C14 120.9(5) . . ?
F15 C15 C16 122.3(5) . . ?
C14 C15 C16 116.7(6) . . ?
C17 C16 F16 119.4(5) . . ?
C17 C16 C15 123.8(6) . . ?
F16 C16 C15 116.5(6) . . ?
C16 C17 F17 118.5(5) . . ?
C16 C17 C12 121.4(5) . . ?
F17 C17 C12 120.1(4) . . ?

loop_
_geom_bond_atom_site_label_1
_geom_bond_atom_site_label_2
_geom_bond_distance
_geom_bond_site_symmetry_2
_geom_bond_publ_flag
Re1 O2 1.693(4) . ?
Re1 O4 1.732(3) . ?
Re1 O3 1.732(4) . ?
Re1 O1 1.737(4) . ?
N1 C1 1.377(6) . ?
N1 C7 1.472(6) . ?
N1 H1 0.9200 . ?
N2 C9 1.488(7) . ?
N2 C10 1.508(7) . ?
N2 C8 1.518(8) . ?
N2 H2 0.9300 . ?
N3 C12 1.379(6) . ?
N3 C11 1.473(6) . ?
N3 H3 0.9200 . ?
C1 C2 1.394(7) . ?
C1 C6 1.406(7) . ?
C2 F2 1.354(5) . ?
C2 C3 1.381(7) . ?
C3 F3 1.336(5) . ?
C3 C4 1.375(8) . ?
C4 F4 1.341(7) . ?
C4 C5 1.399(9) . ?
C5 C6 1.330(8) . ?
C5 F5 1.368(7) . ?
C6 F6 1.352(5) . ?
C7 C8 1.521(8) . ?
C7 H7A 0.9900 . ?
C7 H7B 0.9900 . ?
C8 H8A 0.9900 . ?
C8 H8B 0.9900 . ?
C9 H9A 0.9800 . ?
C9 H9B 0.9800 . ?
C9 H9C 0.9800 . ?
C10 C11 1.514(8) . ?
C10 H10A 0.9900 . ?
C10 H10B 0.9900 . ?
C11 H11A 0.9900 . ?
C11 H11B 0.9900 . ?
C12 C13 1.395(7) . ?
C12 C17 1.404(7) . ?
C13 F13 1.356(6) . ?
C13 C14 1.382(8) . ?
C14 F14 1.334(5) . ?
C14 C15 1.374(8) . ?
C15 F15 1.323(7) . ?
C15 C16 1.386(8) . ?
C16 C17 1.335(9) . ?
C16 F16 1.380(7) . ?
C17 F17 1.348(5) . ?

loop_
_geom_torsion_atom_site_label_1
_geom_torsion_atom_site_label_2
_geom_torsion_atom_site_label_3
_geom_torsion_atom_site_label_4
_geom_torsion
_geom_torsion_site_symmetry_1
_geom_torsion_site_symmetry_2
_geom_torsion_site_symmetry_3
_geom_torsion_site_symmetry_4
_geom_torsion_publ_flag
C7 N1 C1 C2 -136.7(5) . . . . ?
C7 N1 C1 C6 49.4(7) . . . . ?
N1 C1 C2 F2 3.8(7) . . . . ?
C6 C1 C2 F2 178.2(4) . . . . ?
N1 C1 C2 C3 -174.9(5) . . . . ?
C6 C1 C2 C3 -0.4(7) . . . . ?
F2 C2 C3 F3 0.1(8) . . . . ?
C1 C2 C3 F3 178.7(5) . . . . ?
F2 C2 C3 C4 -179.4(5) . . . . ?
C1 C2 C3 C4 -0.7(9) . . . . ?
F3 C3 C4 F4 -1.2(9) . . . . ?
C2 C3 C4 F4 178.3(5) . . . . ?
F3 C3 C4 C5 179.3(6) . . . . ?
C2 C3 C4 C5 -1.2(9) . . . . ?
F4 C4 C5 C6 -174.9(6) . . . . ?
C3 C4 C5 C6 4.7(11) . . . . ?
F4 C4 C5 F5 -3.1(11) . . . . ?
C3 C4 C5 F5 176.5(6) . . . . ?
F5 C5 C6 F6 1.7(10) . . . . ?
C4 C5 C6 F6 173.2(6) . . . . ?
F5 C5 C6 C1 -177.6(5) . . . . ?
C4 C5 C6 C1 -6.1(11) . . . . ?
N1 C1 C6 C5 178.1(6) . . . . ?
C2 C1 C6 C5 3.8(8) . . . . ?
N1 C1 C6 F6 -1.2(7) . . . . ?
C2 C1 C6 F6 -175.5(4) . . . . ?
C1 N1 C7 C8 -160.8(4) . . . . ?
C9 N2 C8 C7 72.6(6) . . . . ?
C10 N2 C8 C7 -161.0(4) . . . . ?
N1 C7 C8 N2 51.8(5) . . . . ?
C9 N2 C10 C11 -72.2(6) . . . . ?
C8 N2 C10 C11 161.6(4) . . . . ?
C12 N3 C11 C10 159.7(4) . . . . ?
N2 C10 C11 N3 -51.1(5) . . . . ?
C11 N3 C12 C13 137.1(5) . . . . ?
C11 N3 C12 C17 -48.9(7) . . . . ?
N3 C12 C13 F13 -3.7(7) . . . . ?
C17 C12 C13 F13 -178.2(4) . . . . ?
N3 C12 C13 C14 173.9(5) . . . . ?
C17 C12 C13 C14 -0.6(7) . . . . ?
F13 C13 C14 F14 0.7(7) . . . . ?
C12 C13 C14 F14 -176.9(5) . . . . ?
F13 C13 C14 C15 179.6(5) . . . . ?
C12 C13 C14 C15 2.0(8) . . . . ?
F14 C14 C15 F15 1.2(9) . . . . ?
C13 C14 C15 F15 -177.7(5) . . . . ?
F14 C14 C15 C16 178.6(6) . . . . ?
C13 C14 C15 C16 -0.3(9) . . . . ?
F15 C15 C16 C17 174.4(7) . . . . ?
C14 C15 C16 C17 -3.1(12) . . . . ?
F15 C15 C16 F16 1.0(11) . . . . ?
C14 C15 C16 F16 -176.5(6) . . . . ?
F16 C16 C17 F17 -0.3(10) . . . . ?
C15 C16 C17 F17 -173.5(7) . . . . ?
F16 C16 C17 C12 177.9(5) . . . . ?
C15 C16 C17 C12 4.7(11) . . . . ?
N3 C12 C17 C16 -177.0(6) . . . . ?
C13 C12 C17 C16 -2.7(8) . . . . ?
N3 C12 C17 F17 1.2(7) . . . . ?
C13 C12 C17 F17 175.5(4) . . . . ?
